data_2211633
loop_
_publ_author_name
'Wang, Huan-Yu'
'Gao, Shan'
'Huo, Li-Hua'
'Zhao, Jing-Gui'

_publ_section_title
;Poly[[[aqua(1,10-phenanthroline-\k^2^<i>N</i>,<i>N</i>')nickel(II)]-\m~3~-4,4'-(ethene-1,2-diyl)dibenzoato-\m~2~-4,4'-(ethene-1,2-diyl)dibenzoato]
 monohydrate]
;
_journal_coeditor_code SJ2171
_journal_issue 12
_journal_name_full 'Acta Crystallographica Section E'
_journal_page_first m3395
_journal_page_last m3397
_journal_paper_doi 10.1107/S1600536806048707
_journal_volume 62
_journal_year 2006
_chemical_formula_iupac '[Ni (C16 H10 O4) (C12 H8 N2) (H2 O)], H2 O'
_chemical_formula_moiety 'C28 H20 N2 Ni O5, H2 O'
_chemical_formula_sum 'C28 H22 N2 Ni O6'
_chemical_formula_weight 541.19
_chemical_name_systematic
;
Poly[[[aqua(1,10-phenanthroline-\k^2^N,N')nickel(II)]-\m~3~-
4,4'-(ethene-1,2-diyl)dibenzoato-\m~2~-4,4'-(ethene-1,2-diyl)dibenzoato]
monohydrate]
;
_space_group_IT_number 2
_symmetry_cell_setting triclinic
_symmetry_space_group_name_Hall '-P 1'
_symmetry_space_group_name_H-M 'P -1'
_atom_sites_solution_hydrogens geom
_atom_sites_solution_primary direct
_atom_sites_solution_secondary difmap
_cell_angle_alpha 104.101(19)
_cell_angle_beta 103.065(16)
_cell_angle_gamma 107.632(16)
_cell_formula_units_Z 2
_cell_length_a 10.055(4)
_cell_length_b 11.476(5)
_cell_length_c 11.793(5)
_cell_measurement_reflns_used 10323
_cell_measurement_temperature 295(2)
_cell_measurement_theta_max 27.47
_cell_measurement_theta_min 3.06
_cell_volume 1189.8(9)
_computing_cell_refinement RAPID-AUTO
_computing_data_collection 'RAPID-AUTO (Rigaku, 1998)'
_computing_data_reduction RAPID-AUTO
_computing_molecular_graphics 'ORTEPII (Johnson, 1976)'
_computing_publication_material SHELXL97
_computing_structure_refinement 'SHELXL97 (Sheldrick, 1997)'
_computing_structure_solution 'SHELXS97 (Sheldrick, 1997)'
_diffrn_ambient_temperature 295(2)
_diffrn_detector_area_resol_mean 10
_diffrn_measured_fraction_theta_full 0.991
_diffrn_measured_fraction_theta_max 0.991
_diffrn_measurement_device_type 'Rigaku R-AXIS RAPID'
_diffrn_measurement_method \w
_diffrn_radiation_monochromator graphite
_diffrn_radiation_source 'fine-focus sealed tube'
_diffrn_radiation_type MoK\a
_diffrn_radiation_wavelength 0.71073
_diffrn_reflns_av_R_equivalents 0.0201
_diffrn_reflns_av_sigmaI/netI 0.0253
_diffrn_reflns_limit_h_max 13
_diffrn_reflns_limit_h_min -12
_diffrn_reflns_limit_k_max 14
_diffrn_reflns_limit_k_min -14
_diffrn_reflns_limit_l_max 15
_diffrn_reflns_limit_l_min -15
_diffrn_reflns_number 11792
_diffrn_reflns_theta_full 27.48
_diffrn_reflns_theta_max 27.48
_diffrn_reflns_theta_min 3.06
_diffrn_standards_number 0
_exptl_absorpt_coefficient_mu 0.864
_exptl_absorpt_correction_T_max 0.8813
_exptl_absorpt_correction_T_min 0.7461
_exptl_absorpt_correction_type multi-scan
_exptl_absorpt_process_details '(ABSCOR; Higashi, 1995)'
_exptl_crystal_colour green
_exptl_crystal_density_diffrn 1.511
_exptl_crystal_density_method 'not measured'
_exptl_crystal_description block
_exptl_crystal_F_000 560
_exptl_crystal_size_max 0.36
_exptl_crystal_size_mid 0.25
_exptl_crystal_size_min 0.15
_refine_diff_density_max 1.105
_refine_diff_density_min -0.654
_refine_ls_extinction_method none
_refine_ls_goodness_of_fit_ref 1.081
_refine_ls_hydrogen_treatment mixed
_refine_ls_matrix_type full
_refine_ls_number_parameters 346
_refine_ls_number_reflns 5413
_refine_ls_number_restraints 6
_refine_ls_restrained_S_all 1.082
_refine_ls_R_factor_all 0.0504
_refine_ls_R_factor_gt 0.0418
_refine_ls_shift/su_max 0.001
_refine_ls_shift/su_mean 0.000
_refine_ls_structure_factor_coef Fsqd
_refine_ls_weighting_details 'calc w=1/[\s^2^(Fo^2^)+(0.078P)^2^+0.3494P] where P=(Fo^2^+2Fc^2^)/3'
_refine_ls_weighting_scheme calc
_refine_ls_wR_factor_gt 0.1191
_refine_ls_wR_factor_ref 0.1243
_reflns_number_gt 4576
_reflns_number_total 5413
_reflns_threshold_expression I>2\s(I)
_cod_data_source_file sj2171.cif
_cod_data_source_block I
_cod_depositor_comments
;
The following automatic conversions were performed:
'_symmetry_cell_setting' value 'Triclinic' changed to 'triclinic'
according to '/home/saulius/struct/CIF-dictionaries/cif_core.dic'
dictionary named 'cif_core.dic' version 2.4.1 from
2010-06-29.

'_geom_bond_publ_flag' value 'YES' changed to 'yes' according
to '/home/saulius/struct/CIF-dictionaries/cif_core.dic' dictionary named
'cif_core.dic' version 2.4.1 from 2010-06-29 (6 times).

Automatic conversion script
Id: cif_fix_enum 1527 2010-12-29 10:47:43Z saulius 

The following automatic conversions were performed:

'_symmetry_cell_setting' value 'Triclinic' changed to 'triclinic'
according to /home/saulius/struct/CIF-dictionaries/cif_core.dic
dictionary named 'cif_core.dic' version 2.4.1 from
2010-06-29.

'_geom_bond_publ_flag' value 'YES' changed to 'yes'
according to /home/saulius/struct/CIF-dictionaries/cif_core.dic
dictionary named 'cif_core.dic' version 2.4.1 from 2010-06-29 (6
times).

Automatic conversion script
Id: cif_fix_values 1715 2011-07-08 13:25:40Z adriana 
;
_cod_database_code 2211633
_cod_database_fobs_code 2211633

loop_
_symmetry_equiv_pos_as_xyz
'x, y, z'
'-x, -y, -z'

loop_
_atom_site_type_symbol
_atom_site_label
_atom_site_fract_x
_atom_site_fract_y
_atom_site_fract_z
_atom_site_U_iso_or_equiv
_atom_site_adp_type
_atom_site_calc_flag
_atom_site_refinement_flags
_atom_site_occupancy
Ni Ni1 0.69933(3) 0.65303(3) 0.68740(3) 0.02947(11) Uani d . 1
O O1 0.47449(17) 0.57825(16) 0.67232(15) 0.0349(3) Uani d . 1
O O2 0.64850(17) 0.63558(16) 0.84814(15) 0.0362(4) Uani d . 1
O O3 0.74054(19) 0.48907(16) 0.63733(18) 0.0428(4) Uani d . 1
O O4 0.5467(2) 0.31757(19) 0.6185(2) 0.0496(5) Uani d . 1
O O1W 0.68511(18) 0.65233(17) 0.51106(16) 0.0366(4) Uani d D 1
H H1W1 0.621(2) 0.682(2) 0.483(2) 0.044 Uiso d D 1
H H1W2 0.655(3) 0.5722(11) 0.472(2) 0.044 Uiso d D 1
O O2W 0.3649(5) 0.1809(6) 0.7382(4) 0.1503(18) Uani d D 1
H H2W1 0.393(7) 0.221(6) 0.688(5) 0.180 Uiso d D 1
H H2W2 0.278(4) 0.121(5) 0.696(5) 0.180 Uiso d D 1
N N1 0.9232(2) 0.7644(2) 0.76179(19) 0.0384(4) Uani d . 1
N N2 0.6955(3) 0.8399(2) 0.7375(2) 0.0407(5) Uani d . 1
C C1 0.5140(2) 0.5939(2) 0.7870(2) 0.0307(4) Uani d . 1
C C2 0.3997(2) 0.5677(2) 0.8493(2) 0.0328(5) Uani d . 1
C C3 0.2518(3) 0.4983(3) 0.7791(2) 0.0454(6) Uani d . 1
H H3 0.2245 0.4658 0.6934 0.054 Uiso calc R 1
C C4 0.1456(3) 0.4774(3) 0.8360(2) 0.0458(6) Uani d . 1
H H4 0.0473 0.4291 0.7885 0.055 Uiso calc R 1
C C5 0.1836(3) 0.5278(2) 0.9636(2) 0.0346(5) Uani d . 1
C C6 0.3315(3) 0.5928(2) 1.0339(2) 0.0365(5) Uani d . 1
H H6 0.3590 0.6233 1.1197 0.044 Uiso calc R 1
C C7 0.4389(2) 0.6126(2) 0.9763(2) 0.0358(5) Uani d . 1
H H7 0.5379 0.6565 1.0239 0.043 Uiso calc R 1
C C8 0.0714(3) 0.5141(2) 1.0267(2) 0.0376(5) Uani d . 1
H H8 0.1030 0.5261 1.1107 0.045 Uiso calc R 1
C C9 0.6708(2) 0.3690(2) 0.6106(2) 0.0335(5) Uani d . 1
C C10 0.7499(3) 0.2824(2) 0.5695(2) 0.0353(5) Uani d . 1
C C11 0.8781(3) 0.3291(3) 0.5413(2) 0.0441(6) Uani d . 1
H H11 0.9128 0.4144 0.5424 0.053 Uiso calc R 1
C C12 0.9553(3) 0.2516(3) 0.5118(3) 0.0519(7) Uani d . 1
H H12 1.0395 0.2844 0.4910 0.062 Uiso calc R 1
C C13 0.9087(3) 0.1262(3) 0.5128(3) 0.0544(7) Uani d . 1
C C14 0.7770(4) 0.0773(3) 0.5358(3) 0.0608(8) Uani d . 1
H H14 0.7416 -0.0084 0.5335 0.073 Uiso calc R 1
C C15 0.6971(3) 0.1541(3) 0.5622(3) 0.0501(7) Uani d . 1
H H15 0.6077 0.1190 0.5750 0.060 Uiso calc R 1
C C16 1.0059(4) 0.0548(3) 0.4916(3) 0.0601(8) Uani d . 1
H H16 1.0824 0.0919 0.4637 0.072 Uiso calc R 1
C C17 0.9540(3) 0.8927(3) 0.8062(2) 0.0447(6) Uani d . 1
C C18 1.0342(3) 0.7238(3) 0.7724(3) 0.0535(7) Uani d . 1
H H18 1.0130 0.6351 0.7426 0.064 Uiso calc R 1
C C19 1.1824(3) 0.8091(4) 0.8267(4) 0.0760(11) Uani d . 1
H H19 1.2578 0.7776 0.8317 0.091 Uiso calc R 1
C C20 1.2139(4) 0.9389(4) 0.8720(3) 0.0793(12) Uani d . 1
H H20 1.3116 0.9967 0.9086 0.095 Uiso calc R 1
C C21 1.0993(4) 0.9858(3) 0.8636(3) 0.0654(10) Uani d . 1
C C22 1.1217(5) 1.1182(4) 0.9115(4) 0.0861(14) Uani d . 1
H H22 1.2175 1.1797 0.9490 0.103 Uiso calc R 1
C C23 1.0104(6) 1.1566(3) 0.9044(4) 0.0898(16) Uani d . 1
H H23 1.0299 1.2445 0.9384 0.108 Uiso calc R 1
C C24 0.8570(5) 1.0657(3) 0.8450(3) 0.0668(10) Uani d . 1
C C25 0.7324(6) 1.0974(3) 0.8340(4) 0.0837(14) Uani d . 1
H H25 0.7435 1.1835 0.8668 0.100 Uiso calc R 1
C C26 0.5935(5) 1.0028(4) 0.7751(4) 0.0754(12) Uani d . 1
H H26 0.5104 1.0240 0.7675 0.091 Uiso calc R 1
C C27 0.5795(4) 0.8745(3) 0.7270(3) 0.0550(7) Uani d . 1
H H27 0.4856 0.8106 0.6859 0.066 Uiso calc R 1
C C28 0.8320(3) 0.9330(2) 0.7954(2) 0.0457(6) Uani d . 1

loop_
_atom_site_aniso_label
_atom_site_aniso_U_11
_atom_site_aniso_U_22
_atom_site_aniso_U_33
_atom_site_aniso_U_12
_atom_site_aniso_U_13
_atom_site_aniso_U_23
Ni1 0.02470(16) 0.02582(16) 0.03594(17) 0.00822(11) 0.01362(11) 0.00530(11)
O1 0.0290(7) 0.0382(8) 0.0354(8) 0.0101(6) 0.0152(7) 0.0081(7)
O2 0.0281(7) 0.0391(9) 0.0393(9) 0.0105(7) 0.0138(7) 0.0099(7)
O3 0.0399(9) 0.0325(9) 0.0574(11) 0.0174(7) 0.0219(8) 0.0068(8)
O4 0.0390(9) 0.0458(10) 0.0791(14) 0.0232(8) 0.0298(10) 0.0278(10)
O1W 0.0311(8) 0.0376(9) 0.0391(9) 0.0117(7) 0.0142(7) 0.0085(7)
O2W 0.118(3) 0.170(5) 0.113(3) 0.001(3) 0.020(3) 0.047(3)
N1 0.0294(9) 0.0377(10) 0.0388(11) 0.0044(8) 0.0119(8) 0.0069(9)
N2 0.0521(12) 0.0337(10) 0.0437(11) 0.0204(9) 0.0235(10) 0.0130(9)
C1 0.0280(10) 0.0270(10) 0.0361(11) 0.0100(8) 0.0138(9) 0.0064(9)
C2 0.0292(10) 0.0335(11) 0.0378(11) 0.0120(9) 0.0165(9) 0.0098(9)
C3 0.0311(11) 0.0600(16) 0.0346(12) 0.0083(11) 0.0137(10) 0.0067(11)
C4 0.0258(11) 0.0597(16) 0.0417(13) 0.0064(11) 0.0141(10) 0.0093(12)
C5 0.0343(11) 0.0369(12) 0.0397(12) 0.0151(9) 0.0208(10) 0.0150(10)
C6 0.0361(11) 0.0419(12) 0.0339(11) 0.0158(10) 0.0157(10) 0.0117(10)
C7 0.0286(10) 0.0387(12) 0.0385(12) 0.0110(9) 0.0129(9) 0.0107(10)
C8 0.0380(12) 0.0415(12) 0.0384(12) 0.0146(10) 0.0216(10) 0.0141(10)
C9 0.0331(11) 0.0346(11) 0.0368(11) 0.0182(9) 0.0122(9) 0.0112(9)
C10 0.0367(11) 0.0376(12) 0.0341(11) 0.0211(10) 0.0102(9) 0.0084(9)
C11 0.0387(13) 0.0451(14) 0.0462(14) 0.0182(11) 0.0167(11) 0.0060(11)
C12 0.0442(14) 0.0628(18) 0.0479(15) 0.0274(13) 0.0169(12) 0.0066(13)
C13 0.0606(17) 0.075(2) 0.0417(14) 0.0481(16) 0.0177(13) 0.0136(14)
C14 0.083(2) 0.0467(16) 0.076(2) 0.0412(16) 0.0354(18) 0.0290(16)
C15 0.0584(17) 0.0422(14) 0.0683(18) 0.0293(13) 0.0332(15) 0.0256(14)
C16 0.0639(19) 0.069(2) 0.0589(18) 0.0420(17) 0.0230(16) 0.0165(16)
C17 0.0460(14) 0.0375(13) 0.0346(12) -0.0019(11) 0.0148(11) 0.0056(10)
C18 0.0318(12) 0.0633(18) 0.0556(16) 0.0119(12) 0.0124(12) 0.0129(14)
C19 0.0292(14) 0.107(3) 0.072(2) 0.0105(17) 0.0101(14) 0.022(2)
C20 0.0361(15) 0.096(3) 0.062(2) -0.0162(17) 0.0054(14) 0.013(2)
C21 0.0605(19) 0.0532(17) 0.0439(15) -0.0184(15) 0.0121(14) 0.0061(13)
C22 0.091(3) 0.051(2) 0.065(2) -0.025(2) 0.021(2) 0.0005(17)
C23 0.142(4) 0.0253(14) 0.067(2) -0.008(2) 0.042(3) -0.0003(14)
C24 0.114(3) 0.0297(13) 0.0551(18) 0.0190(16) 0.0399(19) 0.0107(13)
C25 0.158(4) 0.0422(18) 0.079(3) 0.054(3) 0.065(3) 0.0246(18)
C26 0.122(3) 0.073(2) 0.084(3) 0.072(3) 0.064(3) 0.043(2)
C27 0.075(2) 0.0532(17) 0.0619(18) 0.0408(16) 0.0373(16) 0.0264(15)
C28 0.0692(17) 0.0265(11) 0.0365(12) 0.0092(11) 0.0236(12) 0.0078(10)

loop_
_atom_type_symbol
_atom_type_description
_atom_type_scat_dispersion_real
_atom_type_scat_dispersion_imag
_atom_type_scat_source
C C 0.0033 0.0016 'International Tables Vol C Tables 4.2.6.8 and 6.1.1.4'
H H 0.0000 0.0000 'International Tables Vol C Tables 4.2.6.8 and 6.1.1.4'
N N 0.0061 0.0033 'International Tables Vol C Tables 4.2.6.8 and 6.1.1.4'
O O 0.0106 0.0060 'International Tables Vol C Tables 4.2.6.8 and 6.1.1.4'
Ni Ni 0.3393 1.1124 'International Tables Vol C Tables 4.2.6.8 and 6.1.1.4'

loop_
_geom_angle_atom_site_label_1
_geom_angle_atom_site_label_2
_geom_angle_atom_site_label_3
_geom_angle_site_symmetry_1
_geom_angle
_geom_angle_publ_flag
O3 Ni1 O1W . 85.52(8) yes
O3 Ni1 N1 . 90.86(9) yes
O1W Ni1 N1 . 94.87(8) yes
O3 Ni1 N2 . 169.40(8) yes
O1W Ni1 N2 . 90.81(8) yes
N1 Ni1 N2 . 79.53(9) yes
O3 Ni1 O1 . 102.00(7) yes
O1W Ni1 O1 . 101.29(7) yes
N1 Ni1 O1 . 160.00(8) yes
N2 Ni1 O1 . 88.47(8) yes
O3 Ni1 O2 . 98.42(7) yes
O1W Ni1 O2 . 163.75(7) yes
N1 Ni1 O2 . 100.81(8) yes
N2 Ni1 O2 . 87.86(8) yes
O1 Ni1 O2 . 62.49(6) yes
O3 Ni1 C1 . 102.70(7) no
O1W Ni1 C1 . 132.70(7) no
N1 Ni1 C1 . 130.84(8) no
N2 Ni1 C1 . 87.10(8) no
O1 Ni1 C1 . 31.45(7) no
O2 Ni1 C1 . 31.05(7) no
C1 O1 Ni1 . 88.54(13) no
C1 O2 Ni1 . 88.84(14) no
C9 O3 Ni1 . 136.53(15) no
Ni1 O1W H1W1 . 111.5(19) no
Ni1 O1W H1W2 . 101.7(19) no
H1W1 O1W H1W2 . 109.0(15) no
H2W1 O2W H2W2 . 107(6) no
C18 N1 C17 . 118.6(2) no
C18 N1 Ni1 . 127.95(19) no
C17 N1 Ni1 . 113.45(18) no
C27 N2 C28 . 118.7(3) no
C27 N2 Ni1 . 128.8(2) no
C28 N2 Ni1 . 112.30(18) no
O2 C1 O1 . 120.07(19) no
O2 C1 C2 . 120.4(2) no
O1 C1 C2 . 119.5(2) no
O2 C1 Ni1 . 60.11(11) no
O1 C1 Ni1 . 60.01(11) no
C2 C1 Ni1 . 175.60(16) no
C7 C2 C3 . 119.3(2) no
C7 C2 C1 . 120.7(2) no
C3 C2 C1 . 120.1(2) no
C4 C3 C2 . 120.3(2) no
C4 C3 H3 . 119.9 no
C2 C3 H3 . 119.9 no
C3 C4 C5 . 120.7(2) no
C3 C4 H4 . 119.6 no
C5 C4 H4 . 119.6 no
C6 C5 C4 . 118.9(2) no
C6 C5 C8 . 119.1(2) no
C4 C5 C8 . 122.0(2) no
C5 C6 C7 . 120.2(2) no
C5 C6 H6 . 119.9 no
C7 C6 H6 . 119.9 no
C2 C7 C6 . 120.5(2) no
C2 C7 H7 . 119.8 no
C6 C7 H7 . 119.8 no
C8 C8 C5 2_567 125.3(3) no
C8 C8 H8 2_567 117.3 no
C5 C8 H8 . 117.3 no
O4 C9 O3 . 126.1(2) no
O4 C9 C10 . 118.2(2) no
O3 C9 C10 . 115.7(2) no
C15 C10 C11 . 118.3(2) no
C15 C10 C9 . 120.0(2) no
C11 C10 C9 . 121.6(2) no
C12 C11 C10 . 121.3(3) no
C12 C11 H11 . 119.3 no
C10 C11 H11 . 119.3 no
C13 C12 C11 . 120.6(3) no
C13 C12 H12 . 119.7 no
C11 C12 H12 . 119.7 no
C12 C13 C14 . 118.2(3) no
C12 C13 C16 . 116.7(3) no
C14 C13 C16 . 125.1(3) no
C15 C14 C13 . 121.2(3) no
C15 C14 H14 . 119.4 no
C13 C14 H14 . 119.4 no
C10 C15 C14 . 120.2(3) no
C10 C15 H15 . 119.9 no
C14 C15 H15 . 119.9 no
C16 C16 C13 2_756 125.8(4) no
C16 C16 H16 2_756 117.1 no
C13 C16 H16 . 117.1 no
N1 C17 C21 . 122.8(3) no
N1 C17 C28 . 117.2(2) no
C21 C17 C28 . 120.0(3) no
N1 C18 C19 . 122.7(3) no
N1 C18 H18 . 118.6 no
C19 C18 H18 . 118.6 no
C20 C19 C18 . 118.8(4) no
C20 C19 H19 . 120.6 no
C18 C19 H19 . 120.6 no
C19 C20 C21 . 120.2(3) no
C19 C20 H20 . 119.9 no
C21 C20 H20 . 119.9 no
C20 C21 C17 . 116.8(3) no
C20 C21 C22 . 124.0(3) no
C17 C21 C22 . 119.1(4) no
C23 C22 C21 . 121.6(4) no
C23 C22 H22 . 119.2 no
C21 C22 H22 . 119.2 no
C22 C23 C24 . 122.3(3) no
C22 C23 H23 . 118.9 no
C24 C23 H23 . 118.9 no
C25 C24 C28 . 116.7(3) no
C25 C24 C23 . 126.2(3) no
C28 C24 C23 . 117.1(4) no
C26 C25 C24 . 120.6(3) no
C26 C25 H25 . 119.7 no
C24 C25 H25 . 119.7 no
C25 C26 C27 . 118.7(4) no
C25 C26 H26 . 120.6 no
C27 C26 H26 . 120.6 no
N2 C27 C26 . 122.5(4) no
N2 C27 H27 . 118.7 no
C26 C27 H27 . 118.7 no
N2 C28 C24 . 122.7(3) no
N2 C28 C17 . 117.4(2) no
C24 C28 C17 . 119.9(3) no

loop_
_geom_bond_atom_site_label_1
_geom_bond_atom_site_label_2
_geom_bond_site_symmetry_2
_geom_bond_distance
_geom_bond_publ_flag
Ni1 O3 . 2.0254(18) yes
Ni1 O1W . 2.0499(19) yes
Ni1 N1 . 2.071(2) yes
Ni1 N2 . 2.096(2) yes
Ni1 O1 . 2.1090(18) yes
Ni1 O2 . 2.1109(18) yes
Ni1 C1 . 2.434(2) no
O1 C1 . 1.271(3) no
O2 C1 . 1.256(3) no
O3 C9 . 1.262(3) no
O4 C9 . 1.244(3) no
O1W H1W1 . 0.853(10) no
O1W H1W2 . 0.844(10) no
O2W H2W1 . 0.88(7) no
O2W H2W2 . 0.87(5) no
N1 C18 . 1.326(4) no
N1 C17 . 1.347(3) no
N2 C27 . 1.331(4) no
N2 C28 . 1.351(4) no
C1 C2 . 1.494(3) no
C2 C7 . 1.377(3) no
C2 C3 . 1.392(3) no
C3 C4 . 1.377(3) no
C3 H3 . 0.9300 no
C4 C5 . 1.388(4) no
C4 H4 . 0.9300 no
C5 C6 . 1.387(3) no
C5 C8 . 1.477(3) no
C6 C7 . 1.392(3) no
C6 H6 . 0.9300 no
C7 H7 . 0.9300 no
C8 C8 2_567 1.331(5) no
C8 H8 . 0.9300 no
C9 C10 . 1.508(3) no
C10 C15 . 1.378(4) no
C10 C11 . 1.387(3) no
C11 C12 . 1.379(4) no
C11 H11 . 0.9300 no
C12 C13 . 1.376(5) no
C12 H12 . 0.9300 no
C13 C14 . 1.389(5) no
C13 C16 . 1.478(4) no
C14 C15 . 1.388(4) no
C14 H14 . 0.9300 no
C15 H15 . 0.9300 no
C16 C16 2_756 1.296(7) no
C16 H16 . 0.9300 no
C17 C21 . 1.410(4) no
C17 C28 . 1.427(4) no
C18 C19 . 1.403(4) no
C18 H18 . 0.9300 no
C19 C20 . 1.361(6) no
C19 H19 . 0.9300 no
C20 C21 . 1.406(6) no
C20 H20 . 0.9300 no
C21 C22 . 1.413(6) no
C22 C23 . 1.314(7) no
C22 H22 . 0.9300 no
C23 C24 . 1.463(6) no
C23 H23 . 0.9300 no
C24 C25 . 1.394(6) no
C24 C28 . 1.412(4) no
C25 C26 . 1.374(6) no
C25 H25 . 0.9300 no
C26 C27 . 1.394(5) no
C26 H26 . 0.9300 no
C27 H27 . 0.9300 no

loop_
_geom_hbond_atom_site_label_D
_geom_hbond_atom_site_label_H
_geom_hbond_atom_site_label_A
_geom_hbond_site_symmetry_A
_geom_hbond_distance_DH
_geom_hbond_distance_HA
_geom_hbond_distance_DA
_geom_hbond_angle_DHA
_geom_hbond_publ_flag
O1W H1W1 O4 2_666 0.853(10) 1.838(14) 2.650(3) 158(2) yes
O1W H1W2 O1 2_666 0.844(10) 1.941(16) 2.706(3) 150(2) yes
O2W H2W1 O4 . 0.88(7) 2.07(7) 2.882(5) 154(6) yes

loop_
_geom_torsion_atom_site_label_1
_geom_torsion_atom_site_label_2
_geom_torsion_atom_site_label_3
_geom_torsion_atom_site_label_4
_geom_torsion_site_symmetry_4
_geom_torsion
_geom_torsion_publ_flag
O3 Ni1 O1 C1 . 94.78(14) no
O1W Ni1 O1 C1 . -177.45(13) no
N1 Ni1 O1 C1 . -34.2(3) no
N2 Ni1 O1 C1 . -86.94(14) no
O2 Ni1 O1 C1 . 1.45(12) no
O3 Ni1 O2 C1 . -100.66(14) no
O1W Ni1 O2 C1 . 2.4(3) no
N1 Ni1 O2 C1 . 166.83(13) no
N2 Ni1 O2 C1 . 87.92(14) no
O1 Ni1 O2 C1 . -1.47(12) no
O1W Ni1 O3 C9 . -105.7(2) no
N1 Ni1 O3 C9 . 159.5(2) no
N2 Ni1 O3 C9 . -175.7(4) no
O1 Ni1 O3 C9 . -5.1(3) no
O2 Ni1 O3 C9 . 58.4(3) no
C1 Ni1 O3 C9 . 27.1(3) no
O3 Ni1 N1 C18 . -4.4(2) no
O1W Ni1 N1 C18 . -90.0(2) no
N2 Ni1 N1 C18 . -179.9(2) no
O1 Ni1 N1 C18 . 126.1(3) no
O2 Ni1 N1 C18 . 94.4(2) no
C1 Ni1 N1 C18 . 103.3(2) no
O3 Ni1 N1 C17 . 177.30(18) no
O1W Ni1 N1 C17 . 91.73(18) no
N2 Ni1 N1 C17 . 1.81(17) no
O1 Ni1 N1 C17 . -52.2(3) no
O2 Ni1 N1 C17 . -83.95(18) no
C1 Ni1 N1 C17 . -75.0(2) no
O3 Ni1 N2 C27 . 156.6(4) no
O1W Ni1 N2 C27 . 87.0(2) no
N1 Ni1 N2 C27 . -178.2(2) no
O1 Ni1 N2 C27 . -14.2(2) no
O2 Ni1 N2 C27 . -76.8(2) no
C1 Ni1 N2 C27 . -45.7(2) no
O3 Ni1 N2 C28 . -28.3(5) no
O1W Ni1 N2 C28 . -97.86(17) no
N1 Ni1 N2 C28 . -3.06(16) no
O1 Ni1 N2 C28 . 160.87(17) no
O2 Ni1 N2 C28 . 98.35(17) no
C1 Ni1 N2 C28 . 129.42(18) no
Ni1 O2 C1 O1 . 2.5(2) no
Ni1 O2 C1 C2 . -174.94(18) no
Ni1 O1 C1 O2 . -2.5(2) no
Ni1 O1 C1 C2 . 174.96(18) no
O3 Ni1 C1 O2 . 85.22(14) no
O1W Ni1 C1 O2 . -179.10(12) no
N1 Ni1 C1 O2 . -17.20(17) no
N2 Ni1 C1 O2 . -90.68(14) no
O1 Ni1 C1 O2 . 177.5(2) no
O3 Ni1 C1 O1 . -92.29(14) no
O1W Ni1 C1 O1 . 3.40(17) no
N1 Ni1 C1 O1 . 165.29(13) no
N2 Ni1 C1 O1 . 91.81(14) no
O2 Ni1 C1 O1 . -177.5(2) no
O2 C1 C2 C7 . 13.2(3) no
O1 C1 C2 C7 . -164.2(2) no
O2 C1 C2 C3 . -167.4(2) no
O1 C1 C2 C3 . 15.2(3) no
C7 C2 C3 C4 . 1.5(4) no
C1 C2 C3 C4 . -177.9(2) no
C2 C3 C4 C5 . 1.6(4) no
C3 C4 C5 C6 . -4.0(4) no
C3 C4 C5 C8 . 176.1(3) no
C4 C5 C6 C7 . 3.2(4) no
C8 C5 C6 C7 . -176.9(2) no
C3 C2 C7 C6 . -2.2(4) no
C1 C2 C7 C6 . 177.2(2) no
C5 C6 C7 C2 . -0.2(4) no
C6 C5 C8 C8 2_567 161.5(3) no
C4 C5 C8 C8 2_567 -18.6(5) no
Ni1 O3 C9 O4 . -6.2(4) no
Ni1 O3 C9 C10 . 175.83(16) no
O4 C9 C10 C15 . -11.1(4) no
O3 C9 C10 C15 . 167.0(2) no
O4 C9 C10 C11 . 170.6(2) no
O3 C9 C10 C11 . -11.3(3) no
C15 C10 C11 C12 . -2.8(4) no
C9 C10 C11 C12 . 175.6(2) no
C10 C11 C12 C13 . -1.8(4) no
C11 C12 C13 C14 . 4.5(5) no
C11 C12 C13 C16 . -174.4(3) no
C12 C13 C14 C15 . -2.7(5) no
C16 C13 C14 C15 . 176.0(3) no
C11 C10 C15 C14 . 4.5(4) no
C9 C10 C15 C14 . -173.9(3) no
C13 C14 C15 C10 . -1.9(5) no
C12 C13 C16 C16 2_756 168.3(4) no
C14 C13 C16 C16 2_756 -10.4(7) no
C18 N1 C17 C21 . -0.1(4) no
Ni1 N1 C17 C21 . 178.4(2) no
C18 N1 C17 C28 . -178.8(2) no
Ni1 N1 C17 C28 . -0.3(3) no
C17 N1 C18 C19 . -0.7(4) no
Ni1 N1 C18 C19 . -178.9(2) no
N1 C18 C19 C20 . 0.9(5) no
C18 C19 C20 C21 . -0.3(6) no
C19 C20 C21 C17 . -0.4(5) no
C19 C20 C21 C22 . 177.9(4) no
N1 C17 C21 C20 . 0.7(4) no
C28 C17 C21 C20 . 179.3(3) no
N1 C17 C21 C22 . -177.7(3) no
C28 C17 C21 C22 . 0.9(4) no
C20 C21 C22 C23 . -178.0(4) no
C17 C21 C22 C23 . 0.4(6) no
C21 C22 C23 C24 . -1.1(6) no
C22 C23 C24 C25 . 179.5(4) no
C22 C23 C24 C28 . 0.5(5) no
C28 C24 C25 C26 . -1.4(5) no
C23 C24 C25 C26 . 179.6(3) no
C24 C25 C26 C27 . 0.2(5) no
C28 N2 C27 C26 . -1.0(4) no
Ni1 N2 C27 C26 . 173.8(2) no
C25 C26 C27 N2 . 1.0(5) no
C27 N2 C28 C24 . -0.2(4) no
Ni1 N2 C28 C24 . -175.8(2) no
C27 N2 C28 C17 . 179.5(2) no
Ni1 N2 C28 C17 . 3.9(3) no
C25 C24 C28 N2 . 1.4(4) no
C23 C24 C28 N2 . -179.5(3) no
C25 C24 C28 C17 . -178.3(3) no
C23 C24 C28 C17 . 0.8(4) no
N1 C17 C28 N2 . -2.5(3) no
C21 C17 C28 N2 . 178.8(2) no
N1 C17 C28 C24 . 177.3(2) no
C21 C17 C28 C24 . -1.5(4) no
